data_2204208
loop_
_publ_author_name
'Shimakoshi, Hisashi'
'Aritome, Isao'
'Tokunaga, Mami'
'Hisaeda, Yoshio'

_publ_section_title
;
 (<i>E</i>)-2,3-Dichloro-1,1,4,4-tetrakis(4-chlorophenyl)but-2-ene
;
_journal_issue 9
_journal_name_full 'Acta Crystallographica Section E'
_journal_page_first o1470
_journal_page_last o1471
_journal_paper_doi 10.1107/S1600536804018537
_journal_volume 60
_journal_year 2004
_chemical_formula_iupac 'C28 H18 Cl6'
_chemical_formula_moiety 'C28 H18 Cl6'
_chemical_formula_sum 'C28 H18 Cl6'
_chemical_formula_weight 567.12
_chemical_melting_point 234
_chemical_name_systematic
;
(E)-2,3-Dichloro-1,1,4,4-tetrakis(4-chlorophenyl)but-2-ene
;
_space_group_IT_number 2
_symmetry_cell_setting triclinic
_symmetry_space_group_name_Hall '-P 1'
_symmetry_space_group_name_H-M 'P -1'
_atom_sites_solution_hydrogens geom
_atom_sites_solution_primary direct
_atom_sites_solution_secondary difmap
_audit_creation_method SHELXL97
_cell_angle_alpha 66.4590(10)
_cell_angle_beta 88.165(2)
_cell_angle_gamma 67.361(2)
_cell_formula_units_Z 1
_cell_length_a 7.6756(6)
_cell_length_b 9.2556(7)
_cell_length_c 10.2911(8)
_cell_measurement_reflns_used 2309
_cell_measurement_temperature 100(2)
_cell_measurement_theta_max 30.39
_cell_measurement_theta_min 2.18
_cell_volume 612.18(8)
_computing_cell_refinement SMART
_computing_data_collection 'SMART (Bruker, 2001)'
_computing_data_reduction 'SAINT (Bruker, 2001)'
_computing_molecular_graphics 'SHELXTL (Bruker, 2001)'
_computing_publication_material SHELXTL
_computing_structure_refinement 'SHELXL97 (Sheldrick, 1997)'
_computing_structure_solution 'SHELXS97 (Sheldrick, 1997)'
_diffrn_ambient_temperature 100(2)
_diffrn_detector_area_resol_mean 8.366
_diffrn_measured_fraction_theta_full 0.995
_diffrn_measured_fraction_theta_max 0.995
_diffrn_measurement_device_type 'Bruker SMART APEX CCD area-detector'
_diffrn_measurement_method '\f and \w'
_diffrn_radiation_monochromator graphite
_diffrn_radiation_source 'fine-focus sealed tube'
_diffrn_radiation_type MoK\a
_diffrn_radiation_wavelength 0.71073
_diffrn_reflns_av_R_equivalents 0.0155
_diffrn_reflns_av_sigmaI/netI 0.0324
_diffrn_reflns_limit_h_max 9
_diffrn_reflns_limit_h_min -9
_diffrn_reflns_limit_k_max 11
_diffrn_reflns_limit_k_min -11
_diffrn_reflns_limit_l_max 12
_diffrn_reflns_limit_l_min -12
_diffrn_reflns_number 4002
_diffrn_reflns_theta_full 26.37
_diffrn_reflns_theta_max 26.37
_diffrn_reflns_theta_min 2.62
_diffrn_standards_decay_% 0
_diffrn_standards_interval_time 249
_diffrn_standards_number 84
_exptl_absorpt_coefficient_mu 0.719
_exptl_absorpt_correction_T_max 0.9381
_exptl_absorpt_correction_T_min 0.8815
_exptl_absorpt_correction_type empirical
_exptl_absorpt_process_details '(SADABS; Sheldrick, 1996)'
_exptl_crystal_colour colourless
_exptl_crystal_density_diffrn 1.538
_exptl_crystal_density_meas ?
_exptl_crystal_density_method .
_exptl_crystal_description plate
_exptl_crystal_F_000 288
_exptl_crystal_size_max 0.18
_exptl_crystal_size_mid 0.15
_exptl_crystal_size_min 0.09
_refine_diff_density_max 0.466
_refine_diff_density_min -0.225
_refine_ls_extinction_method none
_refine_ls_goodness_of_fit_ref 1.054
_refine_ls_hydrogen_treatment constr
_refine_ls_matrix_type full
_refine_ls_number_parameters 154
_refine_ls_number_reflns 2494
_refine_ls_number_restraints 0
_refine_ls_restrained_S_all 1.054
_refine_ls_R_factor_all 0.0426
_refine_ls_R_factor_gt 0.0380
_refine_ls_shift/su_max 0.003
_refine_ls_shift/su_mean 0.000
_refine_ls_structure_factor_coef Fsqd
_refine_ls_weighting_details 'calc w = 1/[\s^2^(Fo^2^)+(0.054P)^2^+0.3132P] where P=(Fo^2^+2Fc^2^)/3'
_refine_ls_weighting_scheme calc
_refine_ls_wR_factor_gt 0.0946
_refine_ls_wR_factor_ref 0.0986
_reflns_number_gt 2229
_reflns_number_total 2494
_reflns_threshold_expression I>2\s(I)
_cod_data_source_file ob6399.cif
_cod_data_source_block I
_cod_database_code 2204208
_cod_database_fobs_code 2204208

loop_
_symmetry_equiv_pos_as_xyz
'x, y, z'
'-x, -y, -z'

loop_
_atom_site_label
_atom_site_fract_x
_atom_site_fract_y
_atom_site_fract_z
_atom_site_U_iso_or_equiv
_atom_site_adp_type
_atom_site_calc_flag
_atom_site_refinement_flags
_atom_site_occupancy
_atom_site_type_symbol
C1 0.1009(3) 0.8425(3) 0.8106(2) 0.0182(4) Uani d . 1 C
C2 0.2306(3) 0.6826(3) 0.8223(2) 0.0229(4) Uani d . 1 C
H2 0.2961 0.6742 0.7440 0.028 Uiso calc R 1 H
C3 0.2658(3) 0.5350(3) 0.9471(2) 0.0239(4) Uani d . 1 C
H3 0.3547 0.4259 0.9545 0.029 Uiso calc R 1 H
C4 0.1702(3) 0.5483(3) 1.0604(2) 0.0213(4) Uani d . 1 C
C5 0.0372(3) 0.7044(3) 1.0509(2) 0.0230(4) Uani d . 1 C
H5 -0.0302 0.7115 1.1287 0.028 Uiso calc R 1 H
C6 0.0034(3) 0.8515(3) 0.9254(2) 0.0205(4) Uani d . 1 C
H6 -0.0877 0.9599 0.9179 0.025 Uiso calc R 1 H
C7 0.1985(3) 1.0936(3) 0.6937(2) 0.0183(4) Uani d . 1 C
C8 0.3500(3) 1.0113(3) 0.8038(2) 0.0232(4) Uani d . 1 C
H8 0.3745 0.8985 0.8740 0.028 Uiso calc R 1 H
C9 0.4662(3) 1.0918(3) 0.8124(2) 0.0252(5) Uani d . 1 C
H9 0.5697 1.0344 0.8879 0.030 Uiso calc R 1 H
C10 0.4304(3) 1.2546(3) 0.7111(2) 0.0227(4) Uani d . 1 C
C11 0.2814(3) 1.3403(3) 0.5998(2) 0.0258(5) Uani d . 1 C
H11 0.2582 1.4530 0.5299 0.031 Uiso calc R 1 H
C12 0.1666(3) 1.2586(3) 0.5922(2) 0.0243(4) Uani d . 1 C
H12 0.0639 1.3164 0.5160 0.029 Uiso calc R 1 H
C13 0.0670(3) 1.0102(3) 0.6800(2) 0.0183(4) Uani d . 1 C
H13 -0.0659 1.0926 0.6755 0.022 Uiso calc R 1 H
C14 0.0734(3) 0.9891(2) 0.5409(2) 0.0176(4) Uani d . 1 C
Cl1 0.22168(8) 0.36374(7) 1.21920(5) 0.02969(16) Uani d . 1 Cl
Cl2 0.57944(8) 1.35344(7) 0.72175(6) 0.03070(16) Uani d . 1 Cl
Cl3 0.29751(7) 0.93090(7) 0.48520(5) 0.02282(15) Uani d . 1 Cl

loop_
_atom_site_aniso_label
_atom_site_aniso_U_11
_atom_site_aniso_U_22
_atom_site_aniso_U_33
_atom_site_aniso_U_12
_atom_site_aniso_U_13
_atom_site_aniso_U_23
C1 0.0180(9) 0.0248(10) 0.0163(9) -0.0122(8) 0.0009(7) -0.0094(8)
C2 0.0243(10) 0.0280(11) 0.0210(10) -0.0132(9) 0.0079(8) -0.0124(9)
C3 0.0227(10) 0.0225(10) 0.0255(11) -0.0080(8) 0.0019(8) -0.0102(9)
C4 0.0233(10) 0.0247(10) 0.0162(9) -0.0138(8) -0.0016(8) -0.0045(8)
C5 0.0269(11) 0.0318(11) 0.0180(10) -0.0175(9) 0.0074(8) -0.0127(9)
C6 0.0198(10) 0.0255(10) 0.0201(10) -0.0107(8) 0.0032(8) -0.0120(8)
C7 0.0192(9) 0.0221(10) 0.0159(9) -0.0083(8) 0.0040(7) -0.0104(8)
C8 0.0234(10) 0.0235(10) 0.0200(10) -0.0102(8) 0.0001(8) -0.0058(8)
C9 0.0240(11) 0.0324(12) 0.0198(10) -0.0139(9) 0.0008(8) -0.0091(9)
C10 0.0210(10) 0.0292(11) 0.0277(11) -0.0138(9) 0.0098(8) -0.0184(9)
C11 0.0250(11) 0.0224(10) 0.0277(11) -0.0105(9) 0.0057(9) -0.0076(9)
C12 0.0232(10) 0.0244(11) 0.0204(10) -0.0084(9) -0.0008(8) -0.0056(8)
C13 0.0169(9) 0.0218(10) 0.0161(9) -0.0074(8) 0.0025(7) -0.0085(8)
C14 0.0164(9) 0.0195(9) 0.0165(9) -0.0068(7) 0.0039(7) -0.0077(8)
Cl1 0.0360(3) 0.0285(3) 0.0207(3) -0.0171(2) 0.0009(2) -0.0027(2)
Cl2 0.0300(3) 0.0359(3) 0.0416(3) -0.0212(2) 0.0123(2) -0.0240(3)
Cl3 0.0157(2) 0.0352(3) 0.0215(3) -0.0102(2) 0.00490(18) -0.0160(2)

loop_
_atom_type_symbol
_atom_type_description
_atom_type_scat_dispersion_real
_atom_type_scat_dispersion_imag
_atom_type_scat_source
C C 0.0033 0.0016 'International Tables Vol C Tables 4.2.6.8 and 6.1.1.4'
H H 0.0000 0.0000 'International Tables Vol C Tables 4.2.6.8 and 6.1.1.4'
Cl Cl 0.1484 0.1585 'International Tables Vol C Tables 4.2.6.8 and 6.1.1.4'

loop_
_geom_angle_atom_site_label_1
_geom_angle_atom_site_label_2
_geom_angle_atom_site_label_3
_geom_angle_site_symmetry_1
_geom_angle
_geom_angle_publ_flag
C2 C1 C6 . 118.71(18) no
C2 C1 C13 . 122.83(17) no
C6 C1 C13 . 118.40(18) no
C3 C2 C1 . 120.74(19) no
C3 C2 H2 . 119.6 no
C1 C2 H2 . 119.6 no
C4 C3 C2 . 119.27(19) no
C4 C3 H3 . 120.4 no
C2 C3 H3 . 120.4 no
C5 C4 C3 . 121.37(19) no
C5 C4 Cl1 . 119.59(16) no
C3 C4 Cl1 . 119.04(17) no
C4 C5 C6 . 118.83(19) no
C4 C5 H5 . 120.6 no
C6 C5 H5 . 120.6 no
C5 C6 C1 . 121.04(19) no
C5 C6 H6 . 119.5 no
C1 C6 H6 . 119.5 no
C8 C7 C12 . 118.26(18) no
C8 C7 C13 . 122.66(17) no
C12 C7 C13 . 119.09(17) no
C9 C8 C7 . 120.81(19) no
C9 C8 H8 . 119.6 no
C7 C8 H8 . 119.6 no
C10 C9 C8 . 119.49(19) no
C10 C9 H9 . 120.3 no
C8 C9 H9 . 120.3 no
C9 C10 C11 . 121.34(19) no
C9 C10 Cl2 . 119.05(16) no
C11 C10 Cl2 . 119.60(16) no
C10 C11 C12 . 118.67(19) no
C10 C11 H11 . 120.7 no
C12 C11 H11 . 120.7 no
C11 C12 C7 . 121.43(19) no
C11 C12 H12 . 119.3 no
C7 C12 H12 . 119.3 no
C14 C13 C1 . 112.49(16) no
C14 C13 C7 . 111.87(15) no
C1 C13 C7 . 112.69(15) no
C14 C13 H13 . 106.4 no
C1 C13 H13 . 106.4 no
C7 C13 H13 . 106.4 no
C14 C14 C13 2_576 126.4(2) yes
C14 C14 Cl3 2_576 118.0(2) yes
C13 C14 Cl3 . 115.60(14) yes

loop_
_geom_bond_atom_site_label_1
_geom_bond_atom_site_label_2
_geom_bond_site_symmetry_2
_geom_bond_distance
_geom_bond_publ_flag
C1 C2 . 1.388(3) no
C1 C6 . 1.391(3) no
C1 C13 . 1.526(3) no
C2 C3 . 1.388(3) no
C2 H2 . 0.9500 no
C3 C4 . 1.379(3) no
C3 H3 . 0.9500 no
C4 C5 . 1.377(3) no
C4 Cl1 . 1.743(2) yes
C5 C6 . 1.391(3) no
C5 H5 . 0.9500 no
C6 H6 . 0.9500 no
C7 C8 . 1.389(3) no
C7 C12 . 1.392(3) no
C7 C13 . 1.527(3) no
C8 C9 . 1.388(3) no
C8 H8 . 0.9500 no
C9 C10 . 1.371(3) no
C9 H9 . 0.9500 no
C10 C11 . 1.381(3) no
C10 Cl2 . 1.747(2) yes
C11 C12 . 1.386(3) no
C11 H11 . 0.9500 no
C12 H12 . 0.9500 no
C13 C14 . 1.517(3) yes
C13 H13 . 1.0000 no
C14 C14 2_576 1.330(4) yes
C14 Cl3 . 1.7454(19) yes
